data_2105615
loop_
_publ_author_name
'Kumaran, D.'
'Ponnuswamy, M. N.'
'Shanmugam, G.'
'Ponnuswamy, S.'
'Jeyaraman, R.'
'Shivakumar, K.'
'Fun, H.-K.'

_publ_section_title
;
 Molecular structures and conformations of three 3-azabicyclononanes
;
_journal_issue 5
_journal_name_full 'Acta Crystallographica Section B'
_journal_page_first 793
_journal_page_last 798
_journal_paper_doi 10.1107/S0108768199005273
_journal_volume 55
_journal_year 1999
_chemical_formula_sum 'C22 H25 N O'
_chemical_formula_weight 319.43
_chemical_name_systematic
;
 N-Acetyl-2,4-diphenyl-3-azabicyclo[3.3.1]nonane
;
_space_group_IT_number 61
_symmetry_cell_setting orthorhombic
_symmetry_space_group_name_Hall '-P 2ac 2ab'
_symmetry_space_group_name_H-M 'P b c a'
_audit_creation_method SHELXL
_cell_angle_alpha 90.00
_cell_angle_beta 90.00
_cell_angle_gamma 90.00
_cell_formula_units_Z 8
_cell_length_a 14.6870(10)
_cell_length_b 12.9310(10)
_cell_length_c 18.5640(10)
_cell_measurement_reflns_used 42
_cell_measurement_temperature 293(2)
_cell_measurement_theta_max 14.00
_cell_measurement_theta_min 7.00
_cell_volume 3525.6(4)
_computing_cell_refinement 'XSCANS (Siemens, 1994)'
_computing_data_collection 'XSCANS (Siemens, 1994)'
_computing_data_reduction 'XSCANS (Siemens, 1994)'
_computing_molecular_graphics 'ZORTEP (Zsolnai, 1997)'
_computing_publication_material 'PARST (Nardelli, 1983; 1995)'
_computing_structure_refinement 'SHELXL-93 (Sheldrick, 1993)'
_computing_structure_solution 'SHELXS-86 (Sheldrick, 1986)'
_diffrn_ambient_temperature 293(2)
_diffrn_measurement_device 'Siemens P4'
_diffrn_measurement_method \q/2\q
_diffrn_radiation_monochromator graphite
_diffrn_radiation_source 'fine-focus sealed tube'
_diffrn_radiation_type MoK\a
_diffrn_radiation_wavelength .71073
_diffrn_reflns_av_R_equivalents .0178
_diffrn_reflns_av_sigmaI/netI .0471
_diffrn_reflns_limit_h_max 19
_diffrn_reflns_limit_h_min -1
_diffrn_reflns_limit_k_max 16
_diffrn_reflns_limit_k_min -1
_diffrn_reflns_limit_l_max 1
_diffrn_reflns_limit_l_min -24
_diffrn_reflns_number 4946
_diffrn_reflns_theta_max 27.49
_diffrn_reflns_theta_min 2.19
_diffrn_standards_decay_% <1
_diffrn_standards_interval_count 100
_diffrn_standards_interval_time 3600
_diffrn_standards_number 3
_exptl_absorpt_coefficient_mu .073
_exptl_absorpt_correction_type none
_exptl_crystal_colour 'pale yellow'
_exptl_crystal_density_diffrn 1.204
_exptl_crystal_density_meas ?
_exptl_crystal_description needle
_exptl_crystal_F_000 1376
_exptl_crystal_size_max .59
_exptl_crystal_size_mid .47
_exptl_crystal_size_min .30
_refine_diff_density_max .127
_refine_diff_density_min -.181
_refine_ls_extinction_method none
_refine_ls_goodness_of_fit_all .885
_refine_ls_goodness_of_fit_obs 1.035
_refine_ls_hydrogen_treatment refall
_refine_ls_matrix_type full
_refine_ls_number_parameters 317
_refine_ls_number_reflns 4005
_refine_ls_number_restraints 0
_refine_ls_restrained_S_all .885
_refine_ls_restrained_S_obs 1.035
_refine_ls_R_factor_all .0783
_refine_ls_R_factor_obs .0431
_refine_ls_shift/esd_max .000
_refine_ls_shift/esd_mean .000
_refine_ls_structure_factor_coef Fsqd
_refine_ls_weighting_details 'w=1/[\s^2^(Fo^2^)+(0.0619P)^2^] where P=(Fo^2^+2Fc^2^)/3'
_refine_ls_weighting_scheme calc
_refine_ls_wR_factor_all .1114
_refine_ls_wR_factor_obs .0994
_reflns_number_observed 2454
_reflns_number_total 4005
_reflns_observed_criterion I>2\s(I)
_cod_data_source_file na0088.cif
_cod_data_source_block AABN
_cod_depositor_comments
;
The following automatic conversions were performed:

'_exptl_crystal_density_meas' value 'not measured' was changed to '?'
- the value is perceived as not measured.

Automatic conversion script
Id: cif_fix_values 3008 2015-01-20 13:52:24Z robertas 

The following automatic conversions were performed:

'_refine_ls_weighting_scheme' value 'calc
w=1/[\s^2^(Fo^2^)+(0.0619P)^2^] where P=(Fo^2^+2Fc^2^)/3' was changed
to 'calc'. New tag '_refine_ls_weighting_details' was created. The
value of the new tag was set to 'w=1/[\s^2^(Fo^2^)+(0.0619P)^2^]
where P=(Fo^2^+2Fc^2^)/3'.

Automatic conversion script
Id: cif_fix_values 3143 2015-03-26 13:38:13Z robertas 
;
_cod_database_code 2105615

loop_
_symmetry_equiv_pos_as_xyz
'x, y, z'
'-x+1/2, -y, z+1/2'
'-x, y+1/2, -z+1/2'
'x+1/2, -y+1/2, -z'
'-x, -y, -z'
'x-1/2, y, -z-1/2'
'x, -y-1/2, z-1/2'
'-x-1/2, y-1/2, z'

loop_
_atom_site_aniso_label
_atom_site_aniso_U_11
_atom_site_aniso_U_22
_atom_site_aniso_U_33
_atom_site_aniso_U_12
_atom_site_aniso_U_13
_atom_site_aniso_U_23
C1 .0468(8) .0543(9) .0414(8) -.0040(7) -.0126(7) -.0048(7)
C2 .0495(8) .0358(7) .0341(7) -.0012(6) -.0072(6) -.0061(6)
N3 .0417(6) .0343(5) .0325(5) -.0001(5) -.0047(5) -.0025(5)
C4 .0419(7) .0358(7) .0374(7) -.0057(6) .0017(6) -.0005(6)
C5 .0376(7) .0592(9) .0497(9) -.0020(7) .0020(7) -.0049(7)
C6 .0510(10) .0613(11) .0670(11) .0186(9) -.0092(9) -.0094(9)
C7 .0657(12) .0422(9) .0712(11) .0109(8) -.0099(9) .0032(8)
C8 .0534(10) .0618(11) .0539(10) .0108(9) -.0100(9) .0090(8)
C9 .0415(9) .0669(11) .0577(10) -.0089(9) -.0100(8) -.0047(9)
C10 .0482(8) .0331(7) .0419(8) -.0024(6) -.0081(6) -.0010(6)
O11 .0720(8) .0569(7) .0413(6) .0132(6) -.0109(5) .0039(5)
C12 .0572(10) .0452(9) .0543(9) .0125(8) -.0071(9) -.0028(8)
C13 .0461(8) .0454(8) .0326(7) .0085(7) -.0063(6) -.0044(6)
C14 .0522(9) .0513(9) .0366(7) .0019(8) .0027(7) -.0053(7)
C15 .0532(10) .0690(11) .0504(9) -.0006(9) .0052(8) .0035(9)
C16 .0538(10) .0920(14) .0447(9) .0133(10) .0081(8) .0087(10)
C17 .0718(12) .0975(15) .0341(8) .0226(12) .0018(9) -.0110(9)
C18 .0641(11) .0678(11) .0378(8) .0077(9) -.0081(8) -.0127(8)
C19 .0424(7) .0366(7) .0369(7) -.0013(6) .0005(6) -.0016(6)
C20 .0525(9) .0428(8) .0370(7) -.0094(7) .0026(7) -.0005(6)
C21 .0636(11) .0482(9) .0504(9) -.0170(8) -.0016(8) -.0065(7)
C22 .0746(12) .0638(11) .0534(10) -.0106(10) .0020(9) -.0240(9)
C23 .0715(12) .0799(13) .0488(9) -.0114(11) .0153(9) -.0203(9)
C24 .0544(10) .0594(10) .0478(8) -.0136(9) .0107(8) -.0081(8)

loop_
_atom_site_label
_atom_site_fract_x
_atom_site_fract_y
_atom_site_fract_z
_atom_site_U_iso_or_equiv
_atom_site_thermal_displace_type
_atom_site_calc_flag
_atom_site_occupancy
_atom_site_type_symbol
C1 1.01007(11) -.01440(13) .86986(8) .0475(4) Uani d 1 C
C2 .91554(10) .02789(11) .84692(7) .0398(3) Uani d 1 C
N3 .89455(8) .01638(8) .76856(6) .0362(3) Uani d 1 N
C4 .96464(9) -.01304(11) .71401(7) .0383(3) Uani d 1 C
C5 1.05542(10) -.05195(13) .74545(9) .0489(4) Uani d 1 C
C6 1.06025(13) -.16735(14) .76229(11) .0597(5) Uani d 1 C
C7 .99810(14) -.19791(14) .82338(10) .0597(5) Uani d 1 C
C8 1.01328(14) -.12905(14) .88846(9) .0564(4) Uani d 1 C
C9 1.07897(12) .0118(2) .81177(9) .0554(4) Uani d 1 C
C10 .82807(10) .07946(10) .73987(7) .0411(3) Uani d 1 C
O11 .82232(8) .09191(9) .67475(5) .0567(3) Uani d 1 O
C12 .76209(13) .13388(14) .78858(10) .0522(4) Uani d 1 C
C13 .84082(10) -.01299(11) .89586(7) .0413(3) Uani d 1 C
C14 .78392(11) -.09435(12) .87867(8) .0467(4) Uani d 1 C
C15 .71867(12) -.1294(2) .92690(9) .0575(4) Uani d 1 C
C16 .70969(13) -.0838(2) .99332(9) .0635(5) Uani d 1 C
C17 .76487(14) -.0028(2) 1.01111(9) .0678(5) Uani d 1 C
C18 .82954(13) .0331(2) .96321(8) .0565(4) Uani d 1 C
C19 .92943(9) -.08596(10) .65658(7) .0387(3) Uani d 1 C
C20 .85792(11) -.15441(11) .66670(8) .0441(3) Uani d 1 C
C21 .83427(12) -.22551(13) .61398(9) .0541(4) Uani d 1 C
C22 .88165(13) -.22872(15) .55048(9) .0639(5) Uani d 1 C
C23 .95165(14) -.1598(2) .53879(9) .0667(5) Uani d 1 C
C24 .97504(12) -.08899(14) .59118(8) .0539(4) Uani d 1 C
H1 1.0239(10) .0263(12) .9151(9) .052(4) Uiso d 1 H
H2 .9212(10) .1028(12) .8562(8) .043(4) Uiso d 1 H
H4 .9784(10) .0513(12) .6881(7) .042(4) Uiso d 1 H
H5 1.1012(11) -.0352(12) .7075(8) .052(4) Uiso d 1 H
H6A 1.1223(13) -.1817(13) .7770(9) .066(5) Uiso d 1 H
H6B 1.0447(12) -.2078(14) .7181(9) .067(5) Uiso d 1 H
H7A .9324(12) -.1922(12) .8079(8) .055(4) Uiso d 1 H
H7B 1.0093(13) -.2689(16) .8372(9) .080(6) Uiso d 1 H
H8A 1.0730(13) -.1431(13) .9075(9) .064(5) Uiso d 1 H
H8B .9703(12) -.1467(12) .9267(9) .057(5) Uiso d 1 H
H9A 1.1379(14) -.0026(14) .8304(9) .067(5) Uiso d 1 H
H9B 1.0747(11) .0897(14) .8010(8) .061(5) Uiso d 1 H
H12A .7221(15) .1730(15) .7589(10) .086(6) Uiso d 1 H
H12B .7922(15) .1783(16) .8247(10) .090(6) Uiso d 1 H
H12C .7247(16) .0880(17) .8181(11) .094(7) Uiso d 1 H
H14 .7876(11) -.1273(12) .8327(8) .050(4) Uiso d 1 H
H15 .6770(13) -.1844(15) .9132(9) .071(6) Uiso d 1 H
H16 .6645(13) -.1098(14) 1.0265(10) .072(5) Uiso d 1 H
H17 .7579(12) .0316(14) 1.0564(10) .074(5) Uiso d 1 H
H18 .8692(12) .0888(14) .9753(9) .064(5) Uiso d 1 H
H20 .8227(10) -.1514(11) .7091(8) .041(4) Uiso d 1 H
H21 .7830(12) -.2733(13) .6232(8) .064(5) Uiso d 1 H
H22 .8679(13) -.2776(16) .5140(10) .081(6) Uiso d 1 H
H23 .9871(13) -.1583(15) .4949(10) .079(6) Uiso d 1 H
H24 1.0226(12) -.0396(14) .5837(9) .062(5) Uiso d 1 H

loop_
_atom_type_symbol
_atom_type_description
_atom_type_scat_dispersion_real
_atom_type_scat_dispersion_imag
_atom_type_scat_source
C C .0033 .0016 'International Tables Vol C Tables 4.2.6.8 and 6.1.1.4'
H H .0000 .0000 'International Tables Vol C Tables 4.2.6.8 and 6.1.1.4'
N N .0061 .0033 'International Tables Vol C Tables 4.2.6.8 and 6.1.1.4'
O O .0106 .0060 'International Tables Vol C Tables 4.2.6.8 and 6.1.1.4'

loop_
_geom_angle_atom_site_label_1
_geom_angle_atom_site_label_2
_geom_angle_atom_site_label_3
_geom_angle
_geom_angle_publ_flag
C9 C1 C8 110.99(15) no
C9 C1 C2 108.84(13) no
C8 C1 C2 115.66(14) no
C9 C1 H1 109.9(9) ?
C8 C1 H1 108.2(9) ?
C2 C1 H1 102.9(9) ?
N3 C2 C13 113.47(11) no
N3 C2 C1 114.62(12) no
C13 C2 C1 111.07(12) no
N3 C2 H2 106.6(8) ?
C13 C2 H2 107.3(9) ?
C1 C2 H2 102.9(9) ?
C10 N3 C4 112.14(11) no
C10 N3 C2 117.58(11) no
C4 N3 C2 122.90(11) no
N3 C4 C19 113.62(11) no
N3 C4 C5 115.03(11) no
C19 C4 C5 111.04(11) no
N3 C4 H4 105.0(8) ?
C19 C4 H4 104.6(8) ?
C5 C4 H4 106.5(9) ?
C9 C5 C6 110.71(15) no
C9 C5 C4 109.04(13) no
C6 C5 C4 115.93(13) no
C9 C5 H5 107.5(9) ?
C6 C5 H5 109.0(9) ?
C4 C5 H5 104.2(9) ?
C7 C6 C5 112.45(14) no
C7 C6 H6A 107.9(10) ?
C5 C6 H6A 106.8(10) ?
C7 C6 H6B 110.0(10) ?
C5 C6 H6B 109.5(10) ?
H6A C6 H6B 110.2(14) ?
C6 C7 C8 110.9(2) no
C6 C7 H7A 110.2(9) ?
C8 C7 H7A 108.9(9) ?
C6 C7 H7B 110.2(11) ?
C8 C7 H7B 108.7(11) ?
H7A C7 H7B 107.9(15) ?
C7 C8 C1 112.72(14) no
C7 C8 H8A 108.4(10) ?
C1 C8 H8A 107.2(11) ?
C7 C8 H8B 110.3(10) ?
C1 C8 H8B 111.8(10) ?
H8A C8 H8B 106.1(14) ?
C1 C9 C5 107.60(14) no
C1 C9 H9A 107.7(11) ?
C5 C9 H9A 113.3(11) ?
C1 C9 H9B 108.4(9) ?
C5 C9 H9B 111.1(9) ?
H9A C9 H9B 108.5(15) ?
O11 C10 N3 120.57(13) no
O11 C10 C12 119.31(14) no
N3 C10 C12 120.12(13) no
C10 C12 H12A 107.5(12) ?
C10 C12 H12B 113.1(12) ?
H12A C12 H12B 111.1(16) ?
C10 C12 H12C 114.6(12) ?
H12A C12 H12C 107.5(18) ?
H12B C12 H12C 103.0(15) ?
C14 C13 C18 117.44(15) no
C14 C13 C2 124.32(12) no
C18 C13 C2 118.23(14) no
C13 C14 C15 121.15(15) no
C13 C14 H14 120.8(9) ?
C15 C14 H14 118.0(10) ?
C16 C15 C14 120.4(2) no
C16 C15 H15 119.3(11) ?
C14 C15 H15 120.2(11) ?
C17 C16 C15 119.3(2) no
C17 C16 H16 121.4(11) ?
C15 C16 H16 119.3(11) ?
C16 C17 C18 120.7(2) no
C16 C17 H17 120.4(11) ?
C18 C17 H17 118.9(11) ?
C17 C18 C13 121.0(2) no
C17 C18 H18 121.5(10) ?
C13 C18 H18 117.4(11) ?
C20 C19 C24 117.81(13) no
C20 C19 C4 124.11(12) no
C24 C19 C4 117.96(13) no
C19 C20 C21 121.14(14) no
C19 C20 H20 120.2(9) ?
C21 C20 H20 118.6(9) ?
C22 C21 C20 120.0(2) no
C22 C21 H21 121.2(9) ?
C20 C21 H21 118.8(9) ?
C21 C22 C23 119.7(2) no
C21 C22 H22 121.8(12) ?
C23 C22 H22 118.5(12) ?
C22 C23 C24 120.3(2) no
C22 C23 H23 123.2(12) ?
C24 C23 H23 116.5(12) ?
C23 C24 C19 121.0(2) no
C23 C24 H24 121.5(10) ?
C19 C24 H24 117.5(10) ?

loop_
_geom_bond_atom_site_label_1
_geom_bond_atom_site_label_2
_geom_bond_distance
_geom_bond_publ_flag
C1 C9 1.517(2) no
C1 C8 1.523(2) no
C1 C2 1.552(2) no
C1 H1 1.01(2) ?
C2 N3 1.494(2) no
C2 C13 1.520(2) no
C2 H2 .987(15) ?
N3 C10 1.379(2) no
N3 C4 1.493(2) no
C4 C19 1.514(2) no
C4 C5 1.540(2) no
C4 H4 .98(2) ?
C5 C9 1.522(2) no
C5 C6 1.526(2) no
C5 H5 1.00(2) ?
C6 C7 1.509(3) no
C6 H6A .97(2) ?
C6 H6B 1.00(2) ?
C7 C8 1.517(2) no
C7 H7A 1.01(2) ?
C7 H7B .97(2) ?
C8 H8A .96(2) ?
C8 H8B .98(2) ?
C9 H9A .95(2) ?
C9 H9B 1.03(2) ?
C10 O11 1.223(2) no
C10 C12 1.501(2) no
C12 H12A .95(2) ?
C12 H12B .99(2) ?
C12 H12C .98(2) ?
C13 C14 1.381(2) no
C13 C18 1.395(2) no
C14 C15 1.388(2) no
C14 H14 .955(15) ?
C15 C16 1.373(2) no
C15 H15 .97(2) ?
C16 C17 1.365(3) no
C16 H16 .97(2) ?
C17 C18 1.381(3) no
C17 H17 .96(2) ?
C18 H18 .95(2) ?
C19 C20 1.386(2) no
C19 C24 1.387(2) no
C20 C21 1.387(2) no
C20 H20 .943(15) ?
C21 C22 1.369(2) no
C21 H21 .99(2) ?
C22 C23 1.378(3) no
C22 H22 .95(2) ?
C23 C24 1.379(2) no
C23 H23 .97(2) ?
C24 H24 .96(2) ?

loop_
_geom_torsion_atom_site_label_1
_geom_torsion_atom_site_label_2
_geom_torsion_atom_site_label_3
_geom_torsion_atom_site_label_4
_geom_torsion
C9 C1 C2 N3 39.2(2)
C8 C1 C2 N3 -86.5(2)
C9 C1 C2 C13 169.47(12)
C8 C1 C2 C13 43.8(2)
C13 C2 N3 C10 71.4(2)
C1 C2 N3 C10 -159.53(12)
C13 C2 N3 C4 -140.98(12)
C1 C2 N3 C4 -11.9(2)
C10 N3 C4 C19 -69.56(14)
C2 N3 C4 C19 141.28(12)
C10 N3 C4 C5 160.90(12)
C2 N3 C4 C5 11.7(2)
N3 C4 C5 C9 -38.7(2)
C19 C4 C5 C9 -169.53(13)
N3 C4 C5 C6 87.0(2)
C19 C4 C5 C6 -43.8(2)
C9 C5 C6 C7 57.5(2)
C4 C5 C6 C7 -67.3(2)
C5 C6 C7 C8 -51.3(2)
C6 C7 C8 C1 50.8(2)
C9 C1 C8 C7 -56.5(2)
C2 C1 C8 C7 68.1(2)
C8 C1 C9 C5 60.0(2)
C2 C1 C9 C5 -68.4(2)
C6 C5 C9 C1 -60.4(2)
C4 C5 C9 C1 68.3(2)
C4 N3 C10 O11 11.6(2)
C2 N3 C10 O11 162.60(13)
C4 N3 C10 C12 -168.16(13)
C2 N3 C10 C12 -17.2(2)
N3 C2 C13 C14 30.9(2)
C1 C2 C13 C14 -100.0(2)
N3 C2 C13 C18 -150.32(13)
C1 C2 C13 C18 78.8(2)
C18 C13 C14 C15 -.6(2)
C2 C13 C14 C15 178.25(14)
C13 C14 C15 C16 -.4(3)
C14 C15 C16 C17 .8(3)
C15 C16 C17 C18 -.3(3)
C16 C17 C18 C13 -.6(3)
C14 C13 C18 C17 1.1(2)
C2 C13 C18 C17 -177.82(15)
N3 C4 C19 C20 -26.9(2)
C5 C4 C19 C20 104.6(2)
N3 C4 C19 C24 157.14(13)
C5 C4 C19 C24 -71.3(2)
C24 C19 C20 C21 1.7(2)
C4 C19 C20 C21 -174.21(15)
C19 C20 C21 C22 -.2(3)
C20 C21 C22 C23 -1.2(3)
C21 C22 C23 C24 1.1(3)
C22 C23 C24 C19 .5(3)
C20 C19 C24 C23 -1.8(2)
C4 C19 C24 C23 174.3(2)
